data_4320451
loop_
_publ_author_name
'Bret J. S. Johnson'
'Rick C. Schroden'
'Changcheng Zhu'
'Andreas Stein'

_publ_section_title
;
 Synthesis and Characterization of 2D and 3D Structures from Organic
 Derivatives of Polyoxometalate Clusters: Role of Organic Moiety,
 Counterion, and Solvent
;
_journal_name_full 'Inorganic Chemistry'
_journal_page_first 5972
_journal_page_last 5978
_journal_paper_doi 10.1021/ic010045g
_journal_volume 40
_journal_year 2001
_chemical_formula_moiety 'C24 H20 As4 Mo12 O50'
_chemical_formula_sum 'C24 H20 As4 Mo12 O50'
_chemical_formula_weight 2559.36
_chemical_name_common 00350a
_chemical_name_systematic
;
  ?
;
_space_group_IT_number 141
_symmetry_cell_setting tetragonal
_symmetry_space_group_name_Hall '-I 4bd 2'
_symmetry_space_group_name_H-M 'I 41/a m d :2'
_atom_sites_solution_hydrogens geom
_atom_sites_solution_primary direct
_atom_sites_solution_secondary difmap
_audit_creation_method SHELXL-97
_cell_angle_alpha 90.00
_cell_angle_beta 90.00
_cell_angle_gamma 90.00
_cell_formula_units_Z 4
_cell_length_a 28.450(3)
_cell_length_b 28.450(3)
_cell_length_c 11.645(2)
_cell_measurement_reflns_used 4493
_cell_measurement_temperature 293(2)
_cell_volume 9425(2)
_computing_cell_refinement 'SAINT, Bruker'
_computing_data_collection 'SMART, Bruker'
_computing_data_reduction 'SAINT, Bruker'
_computing_molecular_graphics 'SHELXTL, Bruker'
_computing_structure_refinement 'SHELXL-97 (Sheldrick, 1997)'
_computing_structure_solution 'SHELXS-97 (Sheldrick, 1990)'
_diffrn_ambient_temperature 293(2)
_diffrn_measured_fraction_theta_full 0.997
_diffrn_measured_fraction_theta_max 0.997
_diffrn_measurement_device_type 'Bruker SMART Platform CCD'
_diffrn_measurement_method 'area detector, omega scans'
_diffrn_radiation_monochromator graphite
_diffrn_radiation_source 'fine-focus sealed tube'
_diffrn_radiation_type MoK\a
_diffrn_radiation_wavelength 0.71073
_diffrn_reflns_av_R_equivalents 0.0759
_diffrn_reflns_av_sigmaI/netI 0.0323
_diffrn_reflns_limit_h_max 34
_diffrn_reflns_limit_h_min -36
_diffrn_reflns_limit_k_max 33
_diffrn_reflns_limit_k_min -36
_diffrn_reflns_limit_l_max 15
_diffrn_reflns_limit_l_min -9
_diffrn_reflns_number 29058
_diffrn_reflns_theta_full 27.54
_diffrn_reflns_theta_max 27.54
_diffrn_reflns_theta_min 1.43
_exptl_absorpt_coefficient_mu 3.005
_exptl_absorpt_correction_T_max 1.000000
_exptl_absorpt_correction_T_min 0.663692
_exptl_absorpt_correction_type multiscans
_exptl_absorpt_process_details 'SADABS, R. Blessing, 1995'
_exptl_crystal_colour yellow-orange
_exptl_crystal_density_diffrn 1.804
_exptl_crystal_density_method 'not measured'
_exptl_crystal_description block
_exptl_crystal_F_000 4800
_exptl_crystal_size_max 0.27
_exptl_crystal_size_mid 0.12
_exptl_crystal_size_min 0.11
_refine_diff_density_max 0.818
_refine_diff_density_min -1.438
_refine_diff_density_rms 0.135
_refine_ls_extinction_method none
_refine_ls_goodness_of_fit_ref 1.033
_refine_ls_hydrogen_treatment riding
_refine_ls_matrix_type full
_refine_ls_number_parameters 121
_refine_ls_number_reflns 2827
_refine_ls_number_restraints 0
_refine_ls_restrained_S_all 1.033
_refine_ls_R_factor_all 0.0501
_refine_ls_R_factor_gt 0.0382
_refine_ls_shift/su_max 0.001
_refine_ls_shift/su_mean 0.000
_refine_ls_structure_factor_coef Fsqd
_refine_ls_weighting_details 'calc w=1/[\s^2^(Fo^2^)+(0.0694P)^2^+0.0000P] where P=(Fo^2^+2Fc^2^)/3'
_refine_ls_weighting_scheme calc
_refine_ls_wR_factor_gt 0.1011
_refine_ls_wR_factor_ref 0.1077
_reflns_number_gt 2276
_reflns_number_total 2827
_reflns_threshold_expression >2sigma(I)
_cod_data_source_file ic010045g_3.cif
_cod_data_source_block 00350a
_cod_original_sg_symbol_H-M 'I 41/a m d'
_cod_database_code 4320451

loop_
_symmetry_equiv_pos_as_xyz
'x, y, z'
'-x, -y+1/2, z'
'x, -y, -z'
'-x, y+1/2, -z'
'-y+1/4, -x+1/4, -z+3/4'
'y+1/4, x+3/4, -z+1/4'
'y+1/4, -x+1/4, z+3/4'
'-y+1/4, x+3/4, z+1/4'
'x+1/2, y+1/2, z+1/2'
'-x+1/2, -y+1, z+1/2'
'x+1/2, -y+1/2, -z+1/2'
'-x+1/2, y+1, -z+1/2'
'-y+3/4, -x+3/4, -z+5/4'
'y+3/4, x+5/4, -z+3/4'
'y+3/4, -x+3/4, z+5/4'
'-y+3/4, x+5/4, z+3/4'
'-x, -y, -z'
'x, y-1/2, -z'
'-x, y, z'
'x, -y-1/2, z'
'y-1/4, x-1/4, z-3/4'
'-y-1/4, -x-3/4, z-1/4'
'-y-1/4, x-1/4, -z-3/4'
'y-1/4, -x-3/4, -z-1/4'
'-x+1/2, -y+1/2, -z+1/2'
'x+1/2, y, -z+1/2'
'-x+1/2, y+1/2, z+1/2'
'x+1/2, -y, z+1/2'
'y+1/4, x+1/4, z-1/4'
'-y+1/4, -x-1/4, z+1/4'
'-y+1/4, x+1/4, -z-1/4'
'y+1/4, -x-1/4, -z+1/4'

loop_
_atom_site_label
_atom_site_type_symbol
_atom_site_fract_x
_atom_site_fract_y
_atom_site_fract_z
_atom_site_U_iso_or_equiv
_atom_site_adp_type
_atom_site_occupancy
_atom_site_symmetry_multiplicity
_atom_site_calc_flag
_atom_site_refinement_flags
_atom_site_disorder_assembly
_atom_site_disorder_group
Mo1 Mo 0.5000 -0.184954(18) 0.05695(4) 0.03123(15) Uani 1 2 d S . .
Mo2 Mo 0.440023(13) -0.125746(13) 0.26113(3) 0.03106(13) Uani 1 1 d . . .
As1 As 0.417487(19) -0.2500 0.23131(5) 0.02632(16) Uani 1 2 d S . .
O1 O 0.44791(12) -0.06974(10) 0.3084(3) 0.0416(8) Uani 1 1 d . . .
O2 O 0.40164(11) -0.11863(11) 0.1515(3) 0.0435(8) Uani 1 1 d . . .
O3 O 0.54629(12) -0.16631(12) -0.0201(3) 0.0438(8) Uani 1 1 d . . .
O4 O 0.39886(14) -0.2500 0.3691(3) 0.0289(8) Uani 1 2 d S . .
O5 O 0.45087(10) -0.20183(10) 0.2076(2) 0.0296(6) Uani 1 1 d . . .
O6 O 0.40033(10) -0.15033(10) 0.3750 0.0358(9) Uani 1 2 d S . .
O7 O 0.5000 -0.2500 0.0298(5) 0.0400(15) Uani 1 4 d S . .
O8 O 0.5000 -0.12876(13) 0.1675(3) 0.0299(9) Uani 1 2 d S . .
O9 O 0.25030(19) -0.2500 -0.0826(4) 0.116(3) Uani 1 2 d S . .
H9A H 0.2280 -0.2636 -0.0529 0.174 Uiso 0.50 1 calc PR . .
C1 C 0.3646(2) -0.2500 0.1319(5) 0.0328(13) Uani 1 2 d S . .
C2 C 0.3697(3) -0.2500 0.0146(6) 0.076(3) Uani 1 2 d S . .
H2A H 0.3996 -0.2500 -0.0177 0.091 Uiso 1 2 calc SR . .
C3 C 0.2822(3) -0.2500 0.1051(7) 0.093(4) Uani 1 2 d S . .
H3A H 0.2520 -0.2500 0.1360 0.112 Uiso 1 2 calc SR . .
C4 C 0.3315(3) -0.2500 -0.0542(6) 0.084(3) Uani 1 2 d S . .
H4A H 0.3353 -0.2500 -0.1335 0.100 Uiso 1 2 calc SR . .
C5 C 0.2875(3) -0.2500 -0.0085(7) 0.069(3) Uani 1 2 d S . .
C6 C 0.3204(2) -0.2500 0.1778(6) 0.068(3) Uani 1 2 d S . .
H6A H 0.3162 -0.2500 0.2569 0.081 Uiso 1 2 calc SR . .

loop_
_atom_site_aniso_label
_atom_site_aniso_U_11
_atom_site_aniso_U_22
_atom_site_aniso_U_33
_atom_site_aniso_U_23
_atom_site_aniso_U_13
_atom_site_aniso_U_12
Mo1 0.0384(3) 0.0308(3) 0.0245(3) 0.0021(2) 0.000 0.000
Mo2 0.0333(2) 0.0272(2) 0.0327(2) 0.00262(14) -0.00077(15) 0.00516(14)
As1 0.0229(3) 0.0289(3) 0.0271(3) 0.000 -0.0010(2) 0.000
O1 0.0486(19) 0.0317(16) 0.0444(18) 0.0018(13) 0.0034(14) 0.0053(14)
O2 0.0445(19) 0.0451(18) 0.0410(18) 0.0035(15) -0.0037(15) 0.0128(15)
O3 0.052(2) 0.047(2) 0.0319(17) 0.0056(14) 0.0060(14) -0.0022(16)
O4 0.033(2) 0.028(2) 0.025(2) 0.000 0.0023(16) 0.000
O5 0.0306(15) 0.0269(14) 0.0314(15) -0.0025(11) 0.0003(12) -0.0013(11)
O6 0.0331(13) 0.0331(13) 0.041(2) 0.0035(13) 0.0035(13) 0.0052(18)
O7 0.052(4) 0.042(4) 0.025(3) 0.000 0.000 0.000
O8 0.034(2) 0.025(2) 0.030(2) 0.0018(16) 0.000 0.000
O9 0.030(3) 0.282(11) 0.035(3) 0.000 -0.004(2) 0.000
C1 0.025(3) 0.040(3) 0.033(3) 0.000 -0.008(2) 0.000
C2 0.023(3) 0.170(11) 0.036(4) 0.000 0.002(3) 0.000
C3 0.020(4) 0.217(13) 0.041(4) 0.000 0.002(3) 0.000
C4 0.032(4) 0.193(11) 0.026(4) 0.000 0.005(3) 0.000
C5 0.030(4) 0.138(9) 0.038(4) 0.000 -0.004(3) 0.000
C6 0.027(3) 0.151(9) 0.026(3) 0.000 -0.001(3) 0.000

loop_
_atom_type_symbol
_atom_type_description
_atom_type_scat_dispersion_real
_atom_type_scat_dispersion_imag
_atom_type_scat_source
C C 0.0033 0.0016 'International Tables Vol C Tables 4.2.6.8 and 6.1.1.4'
H H 0.0000 0.0000 'International Tables Vol C Tables 4.2.6.8 and 6.1.1.4'
O O 0.0106 0.0060 'International Tables Vol C Tables 4.2.6.8 and 6.1.1.4'
As As 0.0499 2.0058 'International Tables Vol C Tables 4.2.6.8 and 6.1.1.4'
Mo Mo -1.6832 0.6857 'International Tables Vol C Tables 4.2.6.8 and 6.1.1.4'

loop_
_geom_angle_atom_site_label_1
_geom_angle_atom_site_label_2
_geom_angle_atom_site_label_3
_geom_angle
_geom_angle_site_symmetry_1
_geom_angle_site_symmetry_3
_geom_angle_publ_flag
O3 Mo1 O3 103.3(2) 19_655 . ?
O3 Mo1 O7 102.78(16) 19_655 . ?
O3 Mo1 O7 102.78(16) . . ?
O3 Mo1 O8 95.10(13) 19_655 . ?
O3 Mo1 O8 95.11(13) . . ?
O7 Mo1 O8 150.9(2) . . ?
O3 Mo1 O5 162.26(13) 19_655 19_655 ?
O3 Mo1 O5 89.82(14) . 19_655 ?
O7 Mo1 O5 85.56(15) . 19_655 ?
O8 Mo1 O5 71.55(11) . 19_655 ?
O3 Mo1 O5 89.82(14) 19_655 . ?
O3 Mo1 O5 162.26(13) . . ?
O7 Mo1 O5 85.56(15) . . ?
O8 Mo1 O5 71.55(11) . . ?
O5 Mo1 O5 75.08(14) 19_655 . ?
O2 Mo2 O1 102.56(16) . . ?
O2 Mo2 O6 100.91(13) . . ?
O1 Mo2 O6 101.52(13) . . ?
O2 Mo2 O8 98.18(14) . . ?
O1 Mo2 O8 95.90(16) . . ?
O6 Mo2 O8 150.56(16) . . ?
O2 Mo2 O5 89.69(13) . . ?
O1 Mo2 O5 164.32(14) . . ?
O6 Mo2 O5 85.45(12) . . ?
O8 Mo2 O5 72.41(13) . . ?
O2 Mo2 O4 166.05(14) . 5 ?
O1 Mo2 O4 88.49(15) . 5 ?
O6 Mo2 O4 84.93(11) . 5 ?
O8 Mo2 O4 71.91(12) . 5 ?
O5 Mo2 O4 78.07(12) . 5 ?
O5 As1 O5 108.36(19) 20 . ?
O5 As1 O4 109.36(12) 20 . ?
O5 As1 O4 109.36(12) . . ?
O5 As1 C1 110.22(13) 20 . ?
O5 As1 C1 110.22(13) . . ?
O4 As1 C1 109.3(2) . . ?
As1 O4 Mo2 131.71(7) . 5 ?
As1 O4 Mo2 131.71(7) . 31_546 ?
Mo2 O4 Mo2 95.81(14) 5 31_546 ?
As1 O5 Mo2 130.60(15) . . ?
As1 O5 Mo1 129.58(15) . . ?
Mo2 O5 Mo1 95.35(10) . . ?
Mo2 O6 Mo2 161.4(2) . 5 ?
Mo1 O7 Mo1 160.6(3) . 2_645 ?
Mo2 O8 Mo2 114.66(18) 19_655 . ?
Mo2 O8 Mo1 111.74(11) 19_655 . ?
Mo2 O8 Mo1 111.74(11) . . ?
C5 O9 H9A 109.5 . . ?
C6 C1 C2 119.0(6) . . ?
C6 C1 As1 119.4(5) . . ?
C2 C1 As1 121.6(5) . . ?
C4 C2 C1 120.3(7) . . ?
C4 C2 H2A 119.9 . . ?
C1 C2 H2A 119.9 . . ?
C5 C3 C6 121.3(7) . . ?
C5 C3 H3A 119.4 . . ?
C6 C3 H3A 119.4 . . ?
C2 C4 C5 120.7(7) . . ?
C2 C4 H4A 119.7 . . ?
C5 C4 H4A 119.7 . . ?
C3 C5 C4 119.6(7) . . ?
C3 C5 O9 122.6(7) . . ?
C4 C5 O9 117.8(7) . . ?
C1 C6 C3 119.1(7) . . ?
C1 C6 H6A 120.4 . . ?
C3 C6 H6A 120.4 . . ?

loop_
_geom_bond_atom_site_label_1
_geom_bond_atom_site_label_2
_geom_bond_distance
_geom_bond_site_symmetry_2
_geom_bond_publ_flag
Mo1 O3 1.679(3) 19_655 ?
Mo1 O3 1.679(3) . ?
Mo1 O7 1.8774(11) . ?
Mo1 O8 2.052(4) . ?
Mo1 O5 2.294(3) 19_655 ?
Mo1 O5 2.294(3) . ?
Mo2 O2 1.692(3) . ?
Mo2 O1 1.701(3) . ?
Mo2 O6 1.8769(7) . ?
Mo2 O8 2.027(2) . ?
Mo2 O5 2.274(3) . ?
Mo2 O4 2.300(3) 5 ?
As1 O5 1.690(3) 20 ?
As1 O5 1.690(3) . ?
As1 O4 1.690(4) . ?
As1 C1 1.898(6) . ?
O4 Mo2 2.299(3) 5 ?
O4 Mo2 2.299(3) 31_546 ?
O6 Mo2 1.8769(8) 5 ?
O7 Mo1 1.8774(11) 2_645 ?
O8 Mo2 2.027(2) 19_655 ?
O9 C5 1.365(9) . ?
O9 H9A 0.8200 . ?
C1 C6 1.367(9) . ?
C1 C2 1.374(9) . ?
C2 C4 1.351(10) . ?
C2 H2A 0.9300 . ?
C3 C5 1.332(10) . ?
C3 C6 1.379(10) . ?
C3 H3A 0.9300 . ?
C4 C5 1.359(10) . ?
C4 H4A 0.9300 . ?
C6 H6A 0.9300 . ?

loop_
_geom_torsion_atom_site_label_1
_geom_torsion_atom_site_label_2
_geom_torsion_atom_site_label_3
_geom_torsion_atom_site_label_4
_geom_torsion
_geom_torsion_site_symmetry_1
_geom_torsion_site_symmetry_2
_geom_torsion_site_symmetry_3
_geom_torsion_site_symmetry_4
_geom_torsion_publ_flag
O5 As1 O4 Mo2 155.5(2) 20 . . 5 ?
O5 As1 O4 Mo2 37.0(3) . . . 5 ?
C1 As1 O4 Mo2 -83.7(2) . . . 5 ?
O5 As1 O4 Mo2 -37.0(3) 20 . . 31_546 ?
O5 As1 O4 Mo2 -155.5(2) . . . 31_546 ?
C1 As1 O4 Mo2 83.7(2) . . . 31_546 ?
O5 As1 O5 Mo2 -162.73(7) 20 . . . ?
O4 As1 O5 Mo2 -43.6(2) . . . . ?
C1 As1 O5 Mo2 76.6(2) . . . . ?
O5 As1 O5 Mo1 47.1(3) 20 . . . ?
O4 As1 O5 Mo1 166.18(17) . . . . ?
C1 As1 O5 Mo1 -73.6(3) . . . . ?
O2 Mo2 O5 As1 -79.5(2) . . . . ?
O1 Mo2 O5 As1 138.8(4) . . . . ?
O6 Mo2 O5 As1 21.5(2) . . . . ?
O8 Mo2 O5 As1 -178.1(2) . . . . ?
O4 Mo2 O5 As1 107.3(2) 5 . . . ?
O2 Mo2 O5 Mo1 77.93(13) . . . . ?
O1 Mo2 O5 Mo1 -63.8(5) . . . . ?
O6 Mo2 O5 Mo1 178.90(11) . . . . ?
O8 Mo2 O5 Mo1 -20.76(11) . . . . ?
O4 Mo2 O5 Mo1 -95.34(11) 5 . . . ?
O3 Mo1 O5 As1 82.9(2) 19_655 . . . ?
O3 Mo1 O5 As1 -139.0(4) . . . . ?
O7 Mo1 O5 As1 -19.9(2) . . . . ?
O8 Mo1 O5 As1 178.3(2) . . . . ?
O5 Mo1 O5 As1 -106.52(17) 19_655 . . . ?
O3 Mo1 O5 Mo2 -74.84(14) 19_655 . . . ?
O3 Mo1 O5 Mo2 63.3(5) . . . . ?
O7 Mo1 O5 Mo2 -177.68(13) . . . . ?
O8 Mo1 O5 Mo2 20.60(9) . . . . ?
O5 Mo1 O5 Mo2 95.74(9) 19_655 . . . ?
O2 Mo2 O6 Mo2 126.15(11) . . . 5 ?
O1 Mo2 O6 Mo2 -128.47(12) . . . 5 ?
O8 Mo2 O6 Mo2 -3.4(2) . . . 5 ?
O5 Mo2 O6 Mo2 37.34(7) . . . 5 ?
O4 Mo2 O6 Mo2 -41.06(10) 5 . . 5 ?
O3 Mo1 O7 Mo1 -126.48(12) 19_655 . . 2_645 ?
O3 Mo1 O7 Mo1 126.48(12) . . . 2_645 ?
O8 Mo1 O7 Mo1 0.001(2) . . . 2_645 ?
O5 Mo1 O7 Mo1 37.68(7) 19_655 . . 2_645 ?
O5 Mo1 O7 Mo1 -37.67(7) . . . 2_645 ?
O2 Mo2 O8 Mo2 169.61(18) . . . 19_655 ?
O1 Mo2 O8 Mo2 66.0(2) . . . 19_655 ?
O6 Mo2 O8 Mo2 -60.3(3) . . . 19_655 ?
O5 Mo2 O8 Mo2 -103.33(18) . . . 19_655 ?
O4 Mo2 O8 Mo2 -20.48(16) 5 . . 19_655 ?
O2 Mo2 O8 Mo1 -61.93(18) . . . . ?
O1 Mo2 O8 Mo1 -165.56(17) . . . . ?
O6 Mo2 O8 Mo1 68.2(2) . . . . ?
O5 Mo2 O8 Mo1 25.13(14) . . . . ?
O4 Mo2 O8 Mo1 107.98(19) 5 . . . ?
O3 Mo1 O8 Mo2 -166.94(17) 19_655 . . 19_655 ?
O3 Mo1 O8 Mo2 -63.07(19) . . . 19_655 ?
O7 Mo1 O8 Mo2 64.99(14) . . . 19_655 ?
O5 Mo1 O8 Mo2 25.02(14) 19_655 . . 19_655 ?
O5 Mo1 O8 Mo2 104.96(18) . . . 19_655 ?
O3 Mo1 O8 Mo2 63.07(19) 19_655 . . . ?
O3 Mo1 O8 Mo2 166.94(17) . . . . ?
O7 Mo1 O8 Mo2 -65.00(14) . . . . ?
O5 Mo1 O8 Mo2 -104.96(18) 19_655 . . . ?
O5 Mo1 O8 Mo2 -25.03(14) . . . . ?
O5 As1 C1 C6 120.22(12) 20 . . . ?
O5 As1 C1 C6 -120.22(12) . . . . ?
O4 As1 C1 C6 0.0 . . . . ?
O5 As1 C1 C2 -59.78(12) 20 . . . ?
O5 As1 C1 C2 59.78(12) . . . . ?
O4 As1 C1 C2 180.0 . . . . ?
C6 C1 C2 C4 0.0 . . . . ?
As1 C1 C2 C4 180.0 . . . . ?
C1 C2 C4 C5 0.0 . . . . ?
C6 C3 C5 C4 0.0 . . . . ?
C6 C3 C5 O9 180.0 . . . . ?
C2 C4 C5 C3 0.0 . . . . ?
C2 C4 C5 O9 180.0 . . . . ?
C2 C1 C6 C3 0.0 . . . . ?
As1 C1 C6 C3 180.0 . . . . ?
C5 C3 C6 C1 0.0 . . . . ?
